data_2013084
loop_
_publ_author_name
'Fooladi, Erik'
'Dalhus, Bj\/orn'
'R\/omming, Christian'
'Tilset, Mats'

_publ_section_title
;An organometallic Rh^III^ complex with a distorted octahedral structure:
 (acetonitrile-\k<i>N</i>)dimethyl(1,4,7-trimethyl-1,4,7-triazacyclononane-\k^3^<i>N</i>,<i>N</i>',<i>N</i>'')rhodium(III)
 tetraphenylborate
;
_journal_issue 12
_journal_name_full 'Acta Crystallographica Section C'
_journal_page_first m567
_journal_page_last m569
_journal_paper_doi 10.1107/S0108270102019182
_journal_volume 58
_journal_year 2002
_chemical_formula_iupac '[Rh (C H3)2 (C2 H3 N) (C9 H21 N3)] [B(C6 H5)4]'
_chemical_formula_moiety 'C13 H30 N4 Rh + , C24 H20 B -'
_chemical_formula_structural 'C13 H30 N4 Rh + , C24 H20 B -'
_chemical_formula_sum 'C37 H50 B N4 Rh'
_chemical_formula_weight 664.53
_chemical_name_systematic
;
(acetonitrile-\kN)dimethyl(1,4,7-trimethyl-1,4,7-triazacyclononane-
\k^3^N)rhodium(III) tetraphenylborate
;
_space_group_IT_number 14
_symmetry_cell_setting monoclinic
_symmetry_space_group_name_Hall '-P 2yn'
_symmetry_space_group_name_H-M 'P 1 21/n 1'
_atom_sites_solution_hydrogens geom
_atom_sites_solution_primary direct
_atom_sites_solution_secondary difmap
_audit_creation_method SHELXL97
_cell_angle_alpha 90
_cell_angle_beta 92.7890(10)
_cell_angle_gamma 90
_cell_formula_units_Z 4
_cell_length_a 14.2560(3)
_cell_length_b 16.6074(3)
_cell_length_c 14.6189(3)
_cell_measurement_reflns_used 8192
_cell_measurement_temperature 150(2)
_cell_measurement_theta_max 40.37
_cell_measurement_theta_min 2.30
_cell_volume 3457.00(12)
_computing_cell_refinement 'SAINT (Siemens, 1995)'
_computing_data_collection 'SMART (Siemens, 1995)'
_computing_data_reduction SAINT
_computing_molecular_graphics SHELXTL
_computing_publication_material SHELXTL
_computing_structure_refinement SHELXTL
_computing_structure_solution 'SHELXTL (Sheldrick, 1995)'
_diffrn_ambient_temperature 150(2)
_diffrn_measured_fraction_theta_full 0.937
_diffrn_measured_fraction_theta_max 0.937
_diffrn_measurement_device_type 'Siemens SMART CCD area-detector'
_diffrn_measurement_method \w
_diffrn_radiation_monochromator graphite
_diffrn_radiation_source 'fine-focus sealed tube'
_diffrn_radiation_type MoK\a
_diffrn_radiation_wavelength 0.71073
_diffrn_reflns_av_R_equivalents 0.017
_diffrn_reflns_av_sigmaI/netI 0.022
_diffrn_reflns_limit_h_max 25
_diffrn_reflns_limit_h_min -25
_diffrn_reflns_limit_k_max 30
_diffrn_reflns_limit_k_min -29
_diffrn_reflns_limit_l_max 26
_diffrn_reflns_limit_l_min -25
_diffrn_reflns_number 55207
_diffrn_reflns_theta_full 40.37
_diffrn_reflns_theta_max 40.37
_diffrn_reflns_theta_min 2.30
_exptl_absorpt_coefficient_mu 0.524
_exptl_absorpt_correction_T_max 0.85
_exptl_absorpt_correction_T_min 0.73
_exptl_absorpt_correction_type empirical
_exptl_absorpt_process_details '(SADABS; Sheldrick, 1996)'
_exptl_crystal_colour yellow
_exptl_crystal_density_diffrn 1.277
_exptl_crystal_density_meas ?
_exptl_crystal_density_method 'not measured'
_exptl_crystal_description block
_exptl_crystal_F_000 1400
_exptl_crystal_size_max 0.6
_exptl_crystal_size_mid 0.4
_exptl_crystal_size_min 0.3
_refine_diff_density_max 0.74
_refine_diff_density_min -0.64
_refine_ls_extinction_method none
_refine_ls_goodness_of_fit_ref 1.210
_refine_ls_hydrogen_treatment constr
_refine_ls_matrix_type full
_refine_ls_number_parameters 388
_refine_ls_number_reflns 20545
_refine_ls_number_restraints 0
_refine_ls_restrained_S_all 1.210
_refine_ls_R_factor_all 0.044
_refine_ls_R_factor_gt 0.032
_refine_ls_shift/su_max 0.003
_refine_ls_shift/su_mean 0.000
_refine_ls_structure_factor_coef Fsqd
_refine_ls_weighting_details 'calc w = 1/[\s^2^(Fo^2^)+(0.02P)^2^+1.41P] where P=(Fo^2^+2Fc^2^)/3'
_refine_ls_weighting_scheme calc
_refine_ls_wR_factor_gt 0.069
_refine_ls_wR_factor_ref 0.077
_reflns_number_gt 17370
_reflns_number_total 20545
_reflns_threshold_expression I>2\s(I)
_cod_data_source_file ob1087.cif
_cod_data_source_block I
_cod_depositor_comments
;
The following automatic conversions were performed:

'_exptl_crystal_density_meas' value 'not measured' was changed to '?'
- the value is perceived as not measured.

Automatic conversion script
Id: cif_fix_values 3008 2015-01-20 13:52:24Z robertas 
;
_cod_original_cell_volume 3457.00(10)
_cod_original_sg_symbol_H-M 'P 21/n'
_cod_database_code 2013084
_cod_database_fobs_code 2013084

loop_
_symmetry_equiv_pos_as_xyz
'x, y, z'
'-x+1/2, y+1/2, -z+1/2'
'-x, -y, -z'
'x-1/2, -y-1/2, z-1/2'

loop_
_atom_site_label
_atom_site_fract_x
_atom_site_fract_y
_atom_site_fract_z
_atom_site_U_iso_or_equiv
_atom_site_adp_type
_atom_site_calc_flag
_atom_site_refinement_flags
_atom_site_occupancy
_atom_site_disorder_assembly
_atom_site_disorder_group
_atom_site_type_symbol
Rh1 0.296683(5) 0.087162(5) -0.187845(5) 0.01646(2) Uani d . 1 . . Rh
N1 0.15194(6) 0.09656(6) -0.17165(6) 0.02086(14) Uani d . 1 . . N
N2 0.28258(6) 0.21633(5) -0.22326(7) 0.02165(15) Uani d . 1 . . N
N3 0.25207(7) 0.07506(6) -0.33524(6) 0.02287(15) Uani d . 1 . . N
N4 0.43332(6) 0.08282(6) -0.20910(7) 0.02301(15) Uani d . 1 . . N
B1 0.16728(7) 0.10662(6) 0.26848(7) 0.01664(15) Uani d . 1 . . B
C1 0.12077(8) 0.18382(7) -0.18156(10) 0.0286(2) Uani d . 1 . . C
H1A 0.0903 0.1919 -0.2432 0.034 Uiso calc R 1 . . H
H1B 0.0739 0.1958 -0.1357 0.034 Uiso calc R 1 . . H
C2 0.20277(8) 0.24153(7) -0.16852(9) 0.0284(2) Uani d . 1 . . C
H2A 0.1824 0.2963 -0.1873 0.034 Uiso calc R 1 . . H
H2B 0.2234 0.2434 -0.1029 0.034 Uiso calc R 1 . . H
C3 0.25902(9) 0.22485(7) -0.32367(8) 0.0272(2) Uani d . 1 . . C
H3A 0.2919 0.2725 -0.3473 0.033 Uiso calc R 1 . . H
H3B 0.1906 0.2339 -0.3335 0.033 Uiso calc R 1 . . H
C4 0.28693(9) 0.15086(8) -0.37655(8) 0.0283(2) Uani d . 1 . . C
H4A 0.2613 0.1552 -0.4405 0.034 Uiso calc R 1 . . H
H4B 0.3562 0.1486 -0.3779 0.034 Uiso calc R 1 . . H
C5 0.14697(8) 0.07107(8) -0.34039(9) 0.0285(2) Uani d . 1 . . C
H5A 0.1261 0.0311 -0.3873 0.034 Uiso calc R 1 . . H
H5B 0.1212 0.1242 -0.3594 0.034 Uiso calc R 1 . . H
C6 0.10885(7) 0.04775(7) -0.24891(9) 0.0262(2) Uani d . 1 . . C
H6A 0.0399 0.0555 -0.2516 0.031 Uiso calc R 1 . . H
H6B 0.1216 -0.0100 -0.2372 0.031 Uiso calc R 1 . . H
C7 0.11694(9) 0.06524(9) -0.08413(9) 0.0306(2) Uani d . 1 . . C
H7A 0.0481 0.0648 -0.0877 0.046 Uiso calc R 1 . . H
H7B 0.1394 0.1000 -0.0335 0.046 Uiso calc R 1 . . H
H7C 0.1403 0.0104 -0.0737 0.046 Uiso calc R 1 . . H
C8 0.36653(9) 0.26530(8) -0.19760(10) 0.0320(2) Uani d . 1 . . C
H8A 0.3515 0.3225 -0.2057 0.048 Uiso calc R 1 . . H
H8B 0.4178 0.2508 -0.2367 0.048 Uiso calc R 1 . . H
H8C 0.3859 0.2550 -0.1334 0.048 Uiso calc R 1 . . H
C9 0.29219(12) 0.00559(9) -0.38258(9) 0.0358(3) Uani d . 1 . . C
H9A 0.2742 0.0083 -0.4481 0.054 Uiso calc R 1 . . H
H9B 0.2683 -0.0444 -0.3569 0.054 Uiso calc R 1 . . H
H9C 0.3608 0.0068 -0.3742 0.054 Uiso calc R 1 . . H
C10 0.51289(7) 0.08183(7) -0.21665(10) 0.0271(2) Uani d . 1 . . C
C11 0.61376(8) 0.08169(8) -0.22523(14) 0.0419(4) Uani d . 1 . . C
H11A 0.6326 0.1312 -0.2559 0.063 Uiso calc R 1 . . H
H11B 0.6317 0.0349 -0.2614 0.063 Uiso calc R 1 . . H
H11C 0.6452 0.0789 -0.1642 0.063 Uiso calc R 1 . . H
C12 0.30220(8) -0.03601(7) -0.15738(8) 0.02548(19) Uani d . 1 . . C
H12A 0.2806 -0.0669 -0.2115 0.038 Uiso calc R 1 . . H
H12B 0.2616 -0.0475 -0.1068 0.038 Uiso calc R 1 . . H
H12C 0.3670 -0.0512 -0.1396 0.038 Uiso calc R 1 . . H
C13 0.33397(9) 0.10531(9) -0.05126(8) 0.0308(2) Uani d . 1 . . C
H13A 0.4026 0.1045 -0.0425 0.046 Uiso calc R 1 . . H
H13B 0.3071 0.0624 -0.0146 0.046 Uiso calc R 1 . . H
H13C 0.3100 0.1576 -0.0318 0.046 Uiso calc R 1 . . H
C14 0.15430(6) 0.00851(5) 0.25660(6) 0.01619(13) Uani d . 1 . . C
C15 0.14865(7) -0.02813(6) 0.16991(7) 0.02044(16) Uani d . 1 . . C
H15 0.1485 0.0052 0.1171 0.025 Uiso calc R 1 . . H
C16 0.14320(8) -0.11149(7) 0.15811(9) 0.02563(19) Uani d . 1 . . C
H16 0.1397 -0.1336 0.0981 0.031 Uiso calc R 1 . . H
C17 0.14288(8) -0.16235(6) 0.23353(10) 0.0272(2) Uani d . 1 . . C
H17 0.1372 -0.2190 0.2258 0.033 Uiso calc R 1 . . H
C18 0.15112(8) -0.12859(6) 0.32064(9) 0.0260(2) Uani d . 1 . . C
H18 0.1526 -0.1624 0.3731 0.031 Uiso calc R 1 . . H
C19 0.15718(7) -0.04509(6) 0.33125(7) 0.02066(16) Uani d . 1 . . C
H19 0.1635 -0.0236 0.3914 0.025 Uiso calc R 1 . . H
C20 0.11976(7) 0.14283(6) 0.36035(7) 0.01845(14) Uani d . 1 . . C
C21 0.04392(7) 0.10640(7) 0.40219(7) 0.02191(17) Uani d . 1 . . C
H21 0.0221 0.0557 0.3799 0.026 Uiso calc R 1 . . H
C22 -0.00086(8) 0.14167(8) 0.47528(8) 0.0275(2) Uani d . 1 . . C
H22 -0.0512 0.1144 0.5022 0.033 Uiso calc R 1 . . H
C23 0.02821(9) 0.21636(8) 0.50855(8) 0.0307(2) Uani d . 1 . . C
H23 -0.0022 0.2408 0.5578 0.037 Uiso calc R 1 . . H
C24 0.10244(10) 0.25477(8) 0.46862(9) 0.0308(2) Uani d . 1 . . C
H24 0.1227 0.3061 0.4904 0.037 Uiso calc R 1 . . H
C25 0.14753(8) 0.21832(7) 0.39643(8) 0.02485(18) Uani d . 1 . . C
H25 0.1987 0.2455 0.3708 0.030 Uiso calc R 1 . . H
C26 0.28173(7) 0.11834(6) 0.27288(7) 0.01767(14) Uani d . 1 . . C
C27 0.33537(8) 0.11065(7) 0.35563(8) 0.02511(19) Uani d . 1 . . C
H27 0.3037 0.1060 0.4111 0.030 Uiso calc R 1 . . H
C28 0.43345(9) 0.10966(9) 0.35942(10) 0.0340(3) Uani d . 1 . . C
H28 0.4672 0.1039 0.4167 0.041 Uiso calc R 1 . . H
C29 0.48181(8) 0.11704(8) 0.27948(12) 0.0364(3) Uani d . 1 . . C
H29 0.5485 0.1169 0.2818 0.044 Uiso calc R 1 . . H
C30 0.43137(9) 0.12456(8) 0.19647(11) 0.0321(3) Uani d . 1 . . C
H30 0.4636 0.1295 0.1414 0.038 Uiso calc R 1 . . H
C31 0.33340(8) 0.12494(7) 0.19360(8) 0.02404(18) Uani d . 1 . . C
H31 0.3003 0.1298 0.1359 0.029 Uiso calc R 1 . . H
C32 0.11267(7) 0.15491(6) 0.18310(7) 0.01845(14) Uani d . 1 . . C
C33 0.02382(7) 0.12904(7) 0.14924(7) 0.02222(17) Uani d . 1 . . C
H33 -0.0012 0.0809 0.1734 0.027 Uiso calc R 1 . . H
C34 -0.02946(9) 0.17018(8) 0.08213(8) 0.0283(2) Uani d . 1 . . C
H34 -0.0892 0.1500 0.0615 0.034 Uiso calc R 1 . . H
C35 0.00463(10) 0.24084(8) 0.04520(9) 0.0340(3) Uani d . 1 . . C
H35 -0.0310 0.2693 -0.0009 0.041 Uiso calc R 1 . . H
C36 0.09157(12) 0.26887(8) 0.07701(10) 0.0373(3) Uani d . 1 . . C
H36 0.1157 0.3173 0.0527 0.045 Uiso calc R 1 . . H
C37 0.14466(9) 0.22681(7) 0.14470(9) 0.0294(2) Uani d . 1 . . C
H37 0.2041 0.2476 0.1652 0.035 Uiso calc R 1 . . H

loop_
_atom_site_aniso_label
_atom_site_aniso_U_11
_atom_site_aniso_U_22
_atom_site_aniso_U_33
_atom_site_aniso_U_12
_atom_site_aniso_U_13
_atom_site_aniso_U_23
Rh1 0.01368(3) 0.01882(3) 0.01683(3) 0.00017(2) 0.00035(2) 0.00018(2)
N1 0.0149(3) 0.0239(4) 0.0240(4) -0.0007(3) 0.0027(3) -0.0003(3)
N2 0.0199(3) 0.0189(3) 0.0259(4) -0.0020(3) -0.0017(3) -0.0003(3)
N3 0.0257(4) 0.0249(4) 0.0179(3) -0.0032(3) 0.0009(3) -0.0007(3)
N4 0.0165(3) 0.0245(4) 0.0282(4) 0.0010(3) 0.0022(3) 0.0007(3)
B1 0.0179(4) 0.0157(4) 0.0164(4) 0.0005(3) 0.0014(3) 0.0002(3)
C1 0.0199(4) 0.0260(5) 0.0402(6) 0.0053(4) 0.0036(4) 0.0000(4)
C2 0.0270(5) 0.0219(4) 0.0363(6) 0.0036(4) 0.0017(4) -0.0051(4)
C3 0.0297(5) 0.0243(5) 0.0271(5) -0.0035(4) -0.0038(4) 0.0072(4)
C4 0.0346(5) 0.0312(5) 0.0192(4) -0.0042(4) 0.0015(4) 0.0044(4)
C5 0.0268(5) 0.0315(5) 0.0262(5) -0.0069(4) -0.0096(4) 0.0008(4)
C6 0.0178(4) 0.0272(5) 0.0332(5) -0.0056(3) -0.0025(4) 0.0006(4)
C7 0.0256(5) 0.0362(6) 0.0309(5) -0.0009(4) 0.0119(4) 0.0026(5)
C8 0.0291(5) 0.0253(5) 0.0408(7) -0.0095(4) -0.0066(5) 0.0004(5)
C9 0.0494(8) 0.0329(6) 0.0257(5) -0.0017(5) 0.0071(5) -0.0074(4)
C10 0.0173(4) 0.0221(4) 0.0421(6) 0.0001(3) 0.0035(4) -0.0016(4)
C11 0.0161(4) 0.0267(6) 0.0835(12) -0.0019(4) 0.0098(5) -0.0054(6)
C12 0.0241(4) 0.0249(5) 0.0276(5) 0.0036(4) 0.0031(4) 0.0049(4)
C13 0.0308(5) 0.0424(7) 0.0187(4) -0.0010(5) -0.0035(4) -0.0023(4)
C14 0.0150(3) 0.0152(3) 0.0184(3) 0.0007(2) 0.0015(3) 0.0004(3)
C15 0.0230(4) 0.0185(4) 0.0197(4) 0.0022(3) -0.0002(3) -0.0020(3)
C16 0.0258(4) 0.0203(4) 0.0304(5) 0.0026(3) -0.0027(4) -0.0080(4)
C17 0.0235(4) 0.0151(4) 0.0433(6) 0.0011(3) 0.0047(4) -0.0018(4)
C18 0.0270(4) 0.0177(4) 0.0341(5) 0.0047(3) 0.0094(4) 0.0069(4)
C19 0.0232(4) 0.0184(4) 0.0207(4) 0.0034(3) 0.0042(3) 0.0036(3)
C20 0.0197(3) 0.0185(4) 0.0173(4) 0.0037(3) 0.0012(3) -0.0004(3)
C21 0.0212(4) 0.0244(4) 0.0204(4) 0.0037(3) 0.0037(3) 0.0005(3)
C22 0.0266(5) 0.0348(6) 0.0216(4) 0.0098(4) 0.0070(4) 0.0025(4)
C23 0.0366(6) 0.0355(6) 0.0201(4) 0.0176(5) 0.0031(4) -0.0035(4)
C24 0.0395(6) 0.0245(5) 0.0281(5) 0.0098(4) -0.0011(4) -0.0087(4)
C25 0.0290(5) 0.0193(4) 0.0263(5) 0.0030(3) 0.0023(4) -0.0040(3)
C26 0.0195(3) 0.0149(3) 0.0187(4) -0.0012(3) 0.0019(3) -0.0023(3)
C27 0.0245(4) 0.0283(5) 0.0222(4) 0.0038(4) -0.0028(3) -0.0064(4)
C28 0.0247(5) 0.0337(6) 0.0425(7) 0.0052(4) -0.0106(5) -0.0152(5)
C29 0.0188(4) 0.0264(5) 0.0639(9) -0.0028(4) 0.0025(5) -0.0124(6)
C30 0.0255(5) 0.0244(5) 0.0478(7) -0.0031(4) 0.0164(5) -0.0004(5)
C31 0.0244(4) 0.0226(4) 0.0257(5) -0.0012(3) 0.0077(3) 0.0008(3)
C32 0.0219(4) 0.0155(3) 0.0180(4) 0.0017(3) 0.0014(3) 0.0006(3)
C33 0.0205(4) 0.0246(4) 0.0215(4) 0.0028(3) 0.0000(3) 0.0028(3)
C34 0.0274(5) 0.0346(6) 0.0226(5) 0.0103(4) -0.0025(4) -0.0001(4)
C35 0.0436(7) 0.0328(6) 0.0252(5) 0.0169(5) -0.0013(5) 0.0066(4)
C36 0.0505(8) 0.0236(5) 0.0378(7) 0.0046(5) 0.0012(6) 0.0138(5)
C37 0.0348(5) 0.0191(4) 0.0338(6) -0.0020(4) -0.0019(4) 0.0066(4)

loop_
_atom_type_symbol
_atom_type_description
_atom_type_scat_dispersion_real
_atom_type_scat_dispersion_imag
_atom_type_scat_source
C C 0.0033 0.0016 'International Tables Vol C Tables 4.2.6.8 and 6.1.1.4'
H H 0.0000 0.0000 'International Tables Vol C Tables 4.2.6.8 and 6.1.1.4'
B B 0.0013 0.0007 'International Tables Vol C Tables 4.2.6.8 and 6.1.1.4'
N N 0.0061 0.0033 'International Tables Vol C Tables 4.2.6.8 and 6.1.1.4'
Rh Rh -1.1178 0.9187 'International Tables Vol C Tables 4.2.6.8 and 6.1.1.4'

loop_
_geom_angle_atom_site_label_1
_geom_angle_atom_site_label_2
_geom_angle_atom_site_label_3
_geom_angle
_geom_angle_publ_flag
N1 Rh1 N2 82.84(3) yes
N1 Rh1 N3 83.08(4) yes
N2 Rh1 N3 80.95(3) yes
N4 Rh1 C12 88.33(4) yes
N4 Rh1 C13 87.04(5) yes
N4 Rh1 N1 176.69(4) ?
C13 Rh1 N1 95.08(5) ?
C12 Rh1 C13 86.08(5) yes
N1 Rh1 C12 94.35(4) ?
N4 Rh1 N2 94.42(4) ?
C13 Rh1 N2 95.80(5) ?
C12 Rh1 N2 176.74(4) ?
N4 Rh1 N3 94.67(4) ?
C13 Rh1 N3 176.42(5) ?
C12 Rh1 N3 97.11(4) ?
C7 N1 C6 108.45(9) ?
C7 N1 C1 107.83(9) ?
C6 N1 C1 109.68(9) ?
C7 N1 Rh1 116.37(7) ?
C6 N1 Rh1 104.16(6) ?
C1 N1 Rh1 110.20(6) ?
C8 N2 C2 109.89(10) ?
C8 N2 C3 109.68(9) ?
C2 N2 C3 111.17(9) ?
C8 N2 Rh1 114.21(7) ?
C2 N2 Rh1 102.17(7) ?
C3 N2 Rh1 109.55(7) ?
C9 N3 C4 109.00(10) ?
C9 N3 C5 110.58(10) ?
C4 N3 C5 111.66(9) ?
C9 N3 Rh1 115.20(8) ?
C4 N3 Rh1 103.33(7) ?
C5 N3 Rh1 106.90(7) ?
Rh1 N4 C10 176.31(11) yes
C26 B1 C20 111.85(8) ?
C26 B1 C32 113.84(8) ?
C20 B1 C32 104.02(7) ?
C26 B1 C14 103.16(7) ?
C20 B1 C14 113.48(8) ?
C32 B1 C14 110.80(8) ?
C2 C1 N1 111.74(9) ?
C2 C1 H1A 109.3 ?
N1 C1 H1A 109.3 ?
C2 C1 H1B 109.3 ?
N1 C1 H1B 109.3 ?
H1A C1 H1B 107.9 ?
N2 C2 C1 111.14(9) ?
N2 C2 H2A 109.4 ?
C1 C2 H2A 109.4 ?
N2 C2 H2B 109.4 ?
C1 C2 H2B 109.4 ?
H2A C2 H2B 108.0 ?
N2 C3 C4 111.82(9) ?
N2 C3 H3A 109.3 ?
C4 C3 H3A 109.3 ?
N2 C3 H3B 109.3 ?
C4 C3 H3B 109.3 ?
H3A C3 H3B 107.9 ?
N3 C4 C3 112.14(9) ?
N3 C4 H4A 109.2 ?
C3 C4 H4A 109.2 ?
N3 C4 H4B 109.2 ?
C3 C4 H4B 109.2 ?
H4A C4 H4B 107.9 ?
N3 C5 C6 111.54(9) ?
N3 C5 H5A 109.3 ?
C6 C5 H5A 109.3 ?
N3 C5 H5B 109.3 ?
C6 C5 H5B 109.3 ?
H5A C5 H5B 108.0 ?
N1 C6 C5 112.02(9) ?
N1 C6 H6A 109.2 ?
C5 C6 H6A 109.2 ?
N1 C6 H6B 109.2 ?
C5 C6 H6B 109.2 ?
H6A C6 H6B 107.9 ?
N1 C7 H7A 109.5 ?
N1 C7 H7B 109.5 ?
H7A C7 H7B 109.5 ?
N1 C7 H7C 109.5 ?
H7A C7 H7C 109.5 ?
H7B C7 H7C 109.5 ?
N2 C8 H8A 109.5 ?
N2 C8 H8B 109.5 ?
H8A C8 H8B 109.5 ?
N2 C8 H8C 109.5 ?
H8A C8 H8C 109.5 ?
H8B C8 H8C 109.5 ?
N3 C9 H9A 109.5 ?
N3 C9 H9B 109.5 ?
H9A C9 H9B 109.5 ?
N3 C9 H9C 109.5 ?
H9A C9 H9C 109.5 ?
H9B C9 H9C 109.5 ?
N4 C10 C11 179.08(15) yes
C10 C11 H11A 109.5 ?
C10 C11 H11B 109.5 ?
H11A C11 H11B 109.5 ?
C10 C11 H11C 109.5 ?
H11A C11 H11C 109.5 ?
H11B C11 H11C 109.5 ?
Rh1 C12 H12A 109.5 ?
Rh1 C12 H12B 109.5 ?
H12A C12 H12B 109.5 ?
Rh1 C12 H12C 109.5 ?
H12A C12 H12C 109.5 ?
H12B C12 H12C 109.5 ?
Rh1 C13 H13A 109.5 ?
Rh1 C13 H13B 109.5 ?
H13A C13 H13B 109.5 ?
Rh1 C13 H13C 109.5 ?
H13A C13 H13C 109.5 ?
H13B C13 H13C 109.5 ?
C15 C14 C19 115.08(9) ?
C15 C14 B1 121.64(8) ?
C19 C14 B1 123.01(9) ?
C16 C15 C14 122.76(10) ?
C16 C15 H15 118.6 ?
C14 C15 H15 118.6 ?
C17 C16 C15 120.46(11) ?
C17 C16 H16 119.8 ?
C15 C16 H16 119.8 ?
C16 C17 C18 118.57(10) ?
C16 C17 H17 120.7 ?
C18 C17 H17 120.7 ?
C17 C18 C19 120.23(10) ?
C17 C18 H18 119.9 ?
C19 C18 H18 119.9 ?
C18 C19 C14 122.84(10) ?
C18 C19 H19 118.6 ?
C14 C19 H19 118.6 ?
C21 C20 C25 115.36(9) ?
C21 C20 B1 123.61(9) ?
C25 C20 B1 120.71(9) ?
C22 C21 C20 122.78(11) ?
C22 C21 H21 118.6 ?
C20 C21 H21 118.6 ?
C23 C22 C21 120.13(11) ?
C23 C22 H22 119.9 ?
C21 C22 H22 119.9 ?
C22 C23 C24 118.94(10) ?
C22 C23 H23 120.5 ?
C24 C23 H23 120.5 ?
C23 C24 C25 120.38(11) ?
C23 C24 H24 119.8 ?
C25 C24 H24 119.8 ?
C24 C25 C20 122.40(11) ?
C24 C25 H25 118.8 ?
C20 C25 H25 118.8 ?
C27 C26 C31 115.55(10) ?
C27 C26 B1 121.41(9) ?
C31 C26 B1 122.42(9) ?
C28 C27 C26 122.48(12) ?
C28 C27 H27 118.8 ?
C26 C27 H27 118.8 ?
C29 C28 C27 120.12(12) ?
C29 C28 H28 119.9 ?
C27 C28 H28 119.9 ?
C30 C29 C28 119.11(11) ?
C30 C29 H29 120.4 ?
C28 C29 H29 120.4 ?
C29 C30 C31 120.18(12) ?
C29 C30 H30 119.9 ?
C31 C30 H30 119.9 ?
C30 C31 C26 122.55(11) ?
C30 C31 H31 118.7 ?
C26 C31 H31 118.7 ?
C33 C32 C37 115.08(10) ?
C33 C32 B1 120.20(9) ?
C37 C32 B1 124.47(9) ?
C34 C33 C32 123.41(11) ?
C34 C33 H33 118.3 ?
C32 C33 H33 118.3 ?
C33 C34 C35 119.98(12) ?
C33 C34 H34 120.0 ?
C35 C34 H34 120.0 ?
C36 C35 C34 118.58(11) ?
C36 C35 H35 120.7 ?
C34 C35 H35 120.7 ?
C35 C36 C37 120.90(12) ?
C35 C36 H36 119.5 ?
C37 C36 H36 119.5 ?
C32 C37 C36 122.05(12) ?
C32 C37 H37 119.0 ?
C36 C37 H37 119.0 ?

loop_
_geom_bond_atom_site_label_1
_geom_bond_atom_site_label_2
_geom_bond_site_symmetry_2
_geom_bond_distance
_geom_bond_publ_flag
Rh1 N1 . 2.0942(8) yes
Rh1 N2 . 2.2135(9) yes
Rh1 N3 . 2.2258(9) yes
Rh1 N4 . 1.9888(9) yes
Rh1 C12 . 2.0941(11) yes
Rh1 C13 . 2.0633(12) yes
N1 C7 . 1.4895(15) ?
N1 C6 . 1.4976(15) ?
N1 C1 . 1.5205(15) ?
N2 C8 . 1.4802(14) ?
N2 C2 . 1.4828(15) ?
N2 C3 . 1.4965(15) ?
N3 C9 . 1.4750(17) ?
N3 C4 . 1.4918(15) ?
N3 C5 . 1.4980(15) ?
N4 C10 . 1.1451(13) ?
B1 C26 . 1.6414(14) ?
B1 C20 . 1.6472(14) ?
B1 C32 . 1.6470(14) ?
B1 C14 . 1.6480(14) ?
C1 C2 . 1.5165(17) ?
C1 H1A . 0.9900 ?
C1 H1B . 0.9900 ?
C2 H2A . 0.9900 ?
C2 H2B . 0.9900 ?
C3 C4 . 1.5152(19) ?
C3 H3A . 0.9900 ?
C3 H3B . 0.9900 ?
C4 H4A . 0.9900 ?
C4 H4B . 0.9900 ?
C5 C6 . 1.5181(18) ?
C5 H5A . 0.9900 ?
C5 H5B . 0.9900 ?
C6 H6A . 0.9900 ?
C6 H6B . 0.9900 ?
C7 H7A . 0.9800 ?
C7 H7B . 0.9800 ?
C7 H7C . 0.9800 ?
C8 H8A . 0.9800 ?
C8 H8B . 0.9800 ?
C8 H8C . 0.9800 ?
C9 H9A . 0.9800 ?
C9 H9B . 0.9800 ?
C9 H9C . 0.9800 ?
C10 C11 . 1.4495(16) ?
C11 H11A . 0.9800 ?
C11 H11B . 0.9800 ?
C11 H11C . 0.9800 ?
C12 H12A . 0.9800 ?
C12 H12B . 0.9800 ?
C12 H12C . 0.9800 ?
C13 H13A . 0.9800 ?
C13 H13B . 0.9800 ?
C13 H13C . 0.9800 ?
C14 C15 . 1.4046(14) ?
C14 C19 . 1.4073(13) ?
C15 C16 . 1.3968(15) ?
C15 H15 . 0.9500 ?
C16 C17 . 1.3891(18) ?
C16 H16 . 0.9500 ?
C17 C18 . 1.3912(19) ?
C17 H17 . 0.9500 ?
C18 C19 . 1.3975(15) ?
C18 H18 . 0.9500 ?
C19 H19 . 0.9500 ?
C20 C21 . 1.4048(15) ?
C20 C25 . 1.4093(15) ?
C21 C22 . 1.3995(15) ?
C21 H21 . 0.9500 ?
C22 C23 . 1.388(2) ?
C22 H22 . 0.9500 ?
C23 C24 . 1.388(2) ?
C23 H23 . 0.9500 ?
C24 C25 . 1.3998(16) ?
C24 H24 . 0.9500 ?
C25 H25 . 0.9500 ?
C26 C27 . 1.4051(15) ?
C26 C31 . 1.4074(14) ?
C27 C28 . 1.3967(17) ?
C27 H27 . 0.9500 ?
C28 C29 . 1.391(2) ?
C28 H28 . 0.9500 ?
C29 C30 . 1.386(2) ?
C29 H29 . 0.9500 ?
C30 C31 . 1.3953(17) ?
C30 H30 . 0.9500 ?
C31 H31 . 0.9500 ?
C32 C33 . 1.4046(15) ?
C32 C37 . 1.4049(15) ?
C33 C34 . 1.3906(15) ?
C33 H33 . 0.9500 ?
C34 C35 . 1.389(2) ?
C34 H34 . 0.9500 ?
C35 C36 . 1.383(2) ?
C35 H35 . 0.9500 ?
C36 C37 . 1.4026(18) ?
C36 H36 . 0.9500 ?
C37 H37 . 0.9500 ?
